data_7039945
loop_
_publ_author_name
'Kar, Paramita'
'Yoshida, Masaki'
'Kobayashi, Atsushi'
'Routaboul, Lucie'
'Braunstein, Pierre'
'Kato, Masako'

_publ_section_title
;
 Colour tuning by the stepwise synthesis of mononuclear and homo- and
 hetero-dinuclear platinum(ii) complexes using a zwitterionic quinonoid
 ligand.
;
_journal_issue 36
_journal_name_full 'Dalton transactions (Cambridge, England : 2003)'
_journal_page_first 14080
_journal_page_last 14088
_journal_paper_doi 10.1039/c6dt02328b
_journal_volume 45
_journal_year 2016
_chemical_compound_source 'synthesis as described'
_chemical_formula_moiety 'C30 H24 N4 O2 Pd1 Pt1'
_chemical_formula_sum 'C30 H24 N4 O2 Pd Pt'
_chemical_formula_weight 774.02
_chemical_name_systematic
;
 ?
;
_space_group_IT_number 14
_symmetry_cell_setting monoclinic
_symmetry_Int_Tables_number 14
_symmetry_space_group_name_Hall '-P 2ybc'
_symmetry_space_group_name_H-M 'P 1 21/c 1'
_atom_sites_solution_hydrogens geom
_atom_sites_solution_primary direct
_atom_sites_solution_secondary difmap
_audit_update_record
;
2016-04-04 deposited with the CCDC.
2016-07-18 downloaded from the CCDC.
;
_cell_angle_alpha 90.0000
_cell_angle_beta 95.090(3)
_cell_angle_gamma 90.0000
_cell_formula_units_Z 8
_cell_length_a 12.039(4)
_cell_length_b 23.158(7)
_cell_length_c 17.699(5)
_cell_measurement_reflns_used 9461
_cell_measurement_temperature 173
_cell_measurement_theta_max 25.9
_cell_measurement_theta_min 3
_cell_measurement_wavelength 0.68900
_cell_volume 4915(3)
_computing_cell_refinement 'CrystalClear-SM Expert 2.0 r16'
_computing_data_collection 'CrystalClear-SM Expert 2.0 r16 (Rigaku, 2013)'
_computing_data_reduction 'CrystalClear-SM Expert 2.0 r16'
_computing_molecular_graphics 'CrystalStructure 4.1'
_computing_publication_material 'CrystalStructure 4.1 (Rigaku, 2014)'
_computing_structure_refinement 'SHELXL-97 (Sheldrick, 2008)'
_computing_structure_solution 'SHELXS-97 (Sheldrick, 2008)'
_diffrn_ambient_temperature 173
_diffrn_measured_fraction_theta_full 0.984
_diffrn_measured_fraction_theta_max 0.984
_diffrn_measurement_device_type 'Rigaku Mercury70'
_diffrn_measurement_method \w
_diffrn_radiation_probe x-ray
_diffrn_radiation_type synchrotron
_diffrn_radiation_wavelength 0.68900
_diffrn_reflns_av_R_equivalents 0.0745
_diffrn_reflns_av_unetI/netI 0.0725
_diffrn_reflns_limit_h_max 14
_diffrn_reflns_limit_h_min -14
_diffrn_reflns_limit_k_max 29
_diffrn_reflns_limit_k_min -29
_diffrn_reflns_limit_l_max 22
_diffrn_reflns_limit_l_min -22
_diffrn_reflns_number 29961
_diffrn_reflns_theta_full 25.83
_diffrn_reflns_theta_max 25.83
_diffrn_reflns_theta_min 3.02
_exptl_absorpt_coefficient_mu 6.456
_exptl_absorpt_correction_T_max 1.000
_exptl_absorpt_correction_T_min 0.227
_exptl_absorpt_correction_type multi-scan
_exptl_absorpt_process_details 'REQAB (Rigaku, 1998)'
_exptl_crystal_colour green
_exptl_crystal_density_diffrn 2.092
_exptl_crystal_density_method 'not measured'
_exptl_crystal_description platelet
_exptl_crystal_F_000 2976
_exptl_crystal_size_max 0.317
_exptl_crystal_size_mid 0.142
_exptl_crystal_size_min 0.017
_refine_diff_density_max 3.913
_refine_diff_density_min -2.563
_refine_diff_density_rms 0.258
_refine_ls_extinction_method none
_refine_ls_goodness_of_fit_ref 1.064
_refine_ls_hydrogen_treatment constr
_refine_ls_matrix_type full
_refine_ls_number_parameters 697
_refine_ls_number_reflns 10247
_refine_ls_number_restraints 0
_refine_ls_restrained_S_all 1.064
_refine_ls_R_factor_all 0.0707
_refine_ls_R_factor_gt 0.0561
_refine_ls_shift/su_max 0.001
_refine_ls_shift/su_mean 0
_refine_ls_structure_factor_coef Fsqd
_refine_ls_weighting_details 'calc w=1/[\s^2^(Fo^2^)+(0.0909P)^2^+11.8693P] where P=(Fo^2^+2Fc^2^)/3'
_refine_ls_weighting_scheme calc
_refine_ls_wR_factor_gt 0.1492
_refine_ls_wR_factor_ref 0.1702
_reflns_number_gt 8015
_reflns_number_total 10247
_reflns_threshold_expression >2\s(I)
_cod_data_source_file c6dt02328b2.cif
_cod_data_source_block 3
_cod_depositor_comments
;
The following automatic conversions were performed:

'_exptl_absorpt_correction_type' value 'Multi-scan' changed to
'multi-scan' according to
/usr/data/users/saulius/crontab/automatic-downloads/rss-feeds/RSC/lib/dictionaries/cif_core.dic
dictionary named 'cif_core.dic' version 2.4.2 from 2011-04-26.

Automatic conversion script
Id: cif_fix_values 4268 2015-11-12 08:31:59Z antanas 

 Adding full bibliography for 7039943--7039945.cif.
;
_cod_original_cell_volume 4915(2)
_cod_original_sg_symbol_H-M 'P 21/c'
_cod_database_code 7039945
_shelxl_res_file
;
TITL 3
CELL  0.68900  12.0391  23.1581  17.6992   90.000   95.090   90.000
ZERR     8.00   0.0035   0.0067   0.0052    0.000    0.003    0.000
LATT   1
SYMM  - X, 1/2 + Y, 1/2 - Z
SFAC  C    H    N    O    PD   PT
UNIT  240  192  32   16   8    8
MERG   2
SHEL  10.00 0.77
MPLA C4 C2 C1 C3 C6 C5 C7 C8 C9 C10 C11 N1 PT1A
MPLA C13 C12 C17 C16 C15 C14 N2 N3 O1 O2
MPLA C25 C20 C21 C24 C22 C23 N4 C26 C29 C30 C28 C27 PD1A
MPLA C31 C32 C36 C35 C34 C33 N5 C41 C37 C40 C39 C38 PD2A
MPLA C42 C43 C44 C45 C46 C47 N6 N7 O3 O4
MPLA C55 C50 C51 C54 C53 C52 N8 C57 C58 C59 C60 C56
EXYZ PT1A PD1B
EADP PT1A PD1B
EXYZ PD1A PT1B
EADP PD1A PT1B
EXYZ PT2A PD2B
EADP PT2A PD2B
EXYZ PD2A PT2B
EADP PD2A PT2B
FMAP   2
PLAN   20
SIZE     0.02   0.14   0.32
ACTA
BOND   $H
LIST   4
WPDB  -2
L.S.  20
TEMP  -100.00
WGHT    0.090900   11.869301
FVAR       0.29015   0.50000   0.50000   0.50000   0.50000   0.50000   0.50000
FVAR       0.50000   0.50000
PT1A  6    0.089781    0.232743    0.676646    10.50000    0.01628    0.01791 =
         0.02644   -0.00111   -0.00113    0.00280
PD1A  5    0.617099    0.026762    0.734708    10.50000    0.02432    0.02386 =
         0.03241   -0.00273    0.00183    0.00254
PT2A  6    0.400873   -0.069582    0.771326    10.50000    0.01579    0.01779 =
         0.02518    0.00323    0.00244    0.00178
PD2A  5   -0.142811    0.126079    0.709356    10.50000    0.02313    0.02439 =
         0.02619    0.00060    0.00255    0.00297
PD1B  5    0.089781    0.232743    0.676646    10.50000    0.01628    0.01791 =
         0.02644   -0.00111   -0.00113    0.00280
PT1B  6    0.617099    0.026762    0.734708    10.50000    0.02432    0.02386 =
         0.03241   -0.00273    0.00183    0.00254
PD2B  5    0.400873   -0.069582    0.771326    10.50000    0.01579    0.01779 =
         0.02518    0.00323    0.00244    0.00178
PT2B  6   -0.142811    0.126079    0.709356    10.50000    0.02313    0.02439 =
         0.02619    0.00060    0.00255    0.00297
O4    4    0.289329   -0.022890    0.833493    11.00000    0.01970    0.03323 =
         0.02334    0.00678    0.00219    0.00802
O2    4    0.498704    0.067885    0.796920    11.00000    0.02396    0.02612 =
         0.02508   -0.00217    0.00038    0.00551
O1    4    0.173213    0.178993    0.758046    11.00000    0.01742    0.02794 =
         0.03007    0.00479    0.00421    0.00699
N2    3    0.200193    0.193005    0.614147    11.00000    0.03822    0.02054 =
         0.02421    0.00016   -0.00077    0.00085
N5    3   -0.252550    0.156864    0.779138    11.00000    0.01069    0.02673 =
         0.03340   -0.00445    0.00355    0.00237
N8    3    0.491772   -0.101144    0.862494    11.00000    0.01921    0.02493 =
         0.03308    0.00687    0.00372   -0.00190
N7    3    0.307233   -0.029067    0.686474    11.00000    0.02551    0.02199 =
         0.02279    0.00423    0.00671    0.00078
N1    3   -0.014927    0.265629    0.748392    11.00000    0.02018    0.02237 =
         0.03672   -0.00331    0.00452   -0.00173
N4    3    0.706688   -0.006604    0.826548    11.00000    0.02777    0.02317 =
         0.02748    0.00626    0.00324   -0.00405
N6    3   -0.033869    0.084241    0.647132    11.00000    0.01859    0.02666 =
         0.01771   -0.00370    0.00136    0.00051
N3    3    0.532206    0.073314    0.650507    11.00000    0.02181    0.01591 =
         0.02773   -0.00163    0.00538    0.00495
C13   1    0.260185    0.155366    0.734147    11.00000    0.02678    0.01845 =
         0.03268   -0.00071    0.00804   -0.00060
C12   1    0.278018    0.162436    0.652364    11.00000    0.02200    0.02113 =
         0.02930   -0.00295    0.00396    0.00127
C17   1    0.369555    0.135261    0.625082    11.00000    0.02391    0.02346 =
         0.02889   -0.00199   -0.00511    0.00036
AFIX  43
H17   2    0.382085    0.140118    0.573222    11.00000   -1.20000
AFIX   0
C16   1    0.443561    0.101208    0.670824    11.00000    0.01840    0.02099 =
         0.03170   -0.00408    0.00477   -0.00253
C15   1    0.425645    0.096524    0.754399    11.00000    0.02821    0.01912 =
         0.02362    0.00091   -0.00419   -0.00487
C14   1    0.336196    0.122760    0.781928    11.00000    0.03237    0.01667 =
         0.02264   -0.00385   -0.00246    0.00168
AFIX  43
H14   2    0.324946    0.118995    0.834151    11.00000   -1.20000
AFIX   0
C42   1    0.049193    0.056187    0.687193    11.00000    0.01742    0.01780 =
         0.02461    0.00476   -0.00056   -0.00436
C43   1    0.038210    0.056336    0.771263    11.00000    0.02692    0.02202 =
         0.02185    0.00527    0.00858   -0.00008
C44   1    0.119985    0.027389    0.818395    11.00000    0.03077    0.02786 =
         0.02332   -0.00061    0.00937    0.00387
AFIX  43
H44   2    0.113136    0.026527    0.871444    11.00000   -1.20000
AFIX   0
C45   1    0.208665    0.000515    0.791202    11.00000    0.02706    0.01836 =
         0.02673    0.00499    0.00527    0.00246
C46   1    0.218232   -0.001248    0.707303    11.00000    0.02718    0.01782 =
         0.02817    0.00539    0.00438   -0.00037
C47   1    0.135594    0.027346    0.659737    11.00000    0.03204    0.01991 =
         0.02099    0.00126   -0.00210    0.00484
AFIX  43
H47   2    0.140390    0.026452    0.606463    11.00000   -1.20000
AFIX   0
C26   1    0.804373   -0.032327    0.813641    11.00000    0.01787    0.02091 =
         0.04798    0.00141    0.00467    0.00369
C25   1    0.816068   -0.041851    0.733377    11.00000    0.02502    0.01956 =
         0.03764    0.00046    0.00135   -0.00113
C57   1    0.654553   -0.154673    0.908984    11.00000    0.01717    0.03455 =
         0.04543    0.00329    0.00119    0.00369
AFIX  43
H57   2    0.716741   -0.178006    0.899560    11.00000   -1.20000
AFIX   0
C58   1    0.635895   -0.141039    0.981594    11.00000    0.03733    0.03234 =
         0.04320    0.00951   -0.01411    0.00171
AFIX  43
H58   2    0.685137   -0.154347    1.022838    11.00000   -1.20000
AFIX   0
C59   1    0.543533   -0.107270    0.994697    11.00000    0.04345    0.03521 =
         0.03658   -0.00223   -0.00450    0.00508
AFIX  43
H59   2    0.529462   -0.097368    1.045056    11.00000   -1.20000
AFIX   0
C60   1    0.474698   -0.088849    0.935859    11.00000    0.02008    0.03013 =
         0.04167    0.00792    0.00604    0.00523
AFIX  43
H60   2    0.411596   -0.066358    0.945730    11.00000   -1.20000
AFIX   0
C56   1    0.583080   -0.134649    0.848354    11.00000    0.02863    0.01674 =
         0.03397   -0.00044    0.00317   -0.00566
C55   1    0.587859   -0.146694    0.767538    11.00000    0.02277    0.01536 =
         0.04756    0.00077   -0.00061   -0.00457
C50   1    0.501471   -0.121602    0.718898    11.00000    0.02501    0.02131 =
         0.03734    0.00182    0.00378    0.00126
C51   1    0.496023   -0.138467    0.643098    11.00000    0.03792    0.02167 =
         0.04024    0.00112    0.00882    0.00379
AFIX  43
H51   2    0.435508   -0.125179    0.609486    11.00000   -1.20000
AFIX   0
C29   1    0.752359   -0.010996    0.960851    11.00000    0.02876    0.02978 =
         0.02993    0.00037   -0.00267    0.00406
AFIX  43
H29   2    0.733061   -0.003578    1.010832    11.00000   -1.20000
AFIX   0
C30   1    0.681381    0.003877    0.897833    11.00000    0.03329    0.02366 =
         0.04584   -0.00281    0.00259   -0.00193
AFIX  43
H30   2    0.612488    0.022100    0.905240    11.00000   -1.20000
AFIX   0
C20   1    0.730017   -0.017953    0.682827    11.00000    0.00870    0.02240 =
         0.03998   -0.00330    0.01017    0.00036
C21   1    0.730072   -0.029246    0.603945    11.00000    0.03422    0.02985 =
         0.03159    0.00044    0.00481    0.00759
AFIX  43
H21   2    0.670323   -0.016889    0.569021    11.00000   -1.20000
AFIX   0
C41   1   -0.251220    0.141070    0.850799    11.00000    0.01647    0.02814 =
         0.02833   -0.00184    0.00036   -0.00340
AFIX  43
H41   2   -0.192883    0.116693    0.871682    11.00000   -1.20000
AFIX   0
C31   1   -0.231993    0.177250    0.635589    11.00000    0.02042    0.02178 =
         0.02674   -0.00078    0.00276    0.00434
C32   1   -0.213089    0.192128    0.561826    11.00000    0.02634    0.03030 =
         0.03003    0.00918    0.00879    0.00956
AFIX  43
H32   2   -0.149218    0.177482    0.540361    11.00000   -1.20000
AFIX   0
C36   1   -0.322294    0.204791    0.666407    11.00000    0.02385    0.01782 =
         0.03268   -0.00070    0.00188    0.00257
C37   1   -0.334948    0.192373    0.747070    11.00000    0.02910    0.02420 =
         0.02480   -0.00064   -0.00323   -0.00818
C4    1   -0.114121    0.378928    0.529366    11.00000    0.03951    0.03505 =
         0.03233   -0.00303   -0.01236    0.00884
AFIX  43
H4    2   -0.156600    0.408467    0.503163    11.00000   -1.20000
AFIX   0
C2    1    0.036820    0.309062    0.536214    11.00000    0.03128    0.02665 =
         0.02951   -0.00531   -0.00477    0.00171
AFIX  43
H2    2    0.098336    0.292384    0.514086    11.00000   -1.20000
AFIX   0
C1    1    0.012686    0.291093    0.607348    11.00000    0.02660    0.02611 =
         0.03280   -0.00562   -0.01159   -0.00012
C3    1   -0.028146    0.351886    0.495348    11.00000    0.04401    0.02908 =
         0.02862   -0.00219   -0.01780   -0.00149
AFIX  43
H3    2   -0.013036    0.361974    0.445251    11.00000   -1.20000
AFIX   0
C6    1   -0.075459    0.320004    0.640217    11.00000    0.03128    0.02561 =
         0.03895    0.00233   -0.00188    0.00305
C5    1   -0.137027    0.362996    0.599932    11.00000    0.02716    0.03057 =
         0.04776   -0.00756   -0.01453    0.00241
AFIX  43
H5    2   -0.196260    0.381441    0.622585    11.00000   -1.20000
AFIX   0
C8    1   -0.169023    0.327305    0.764181    11.00000    0.02507    0.03807 =
         0.04755   -0.00538   -0.00515    0.01327
AFIX  43
H8    2   -0.222280    0.354584    0.743500    11.00000   -1.20000
AFIX   0
C7    1   -0.091656    0.304114    0.718056    11.00000    0.02327    0.01700 =
         0.04462   -0.00308   -0.00445    0.00734
C11   1   -0.015758    0.248956    0.820598    11.00000    0.02751    0.02219 =
         0.05054    0.00169    0.00107    0.00052
AFIX  43
H11   2    0.036910    0.220971    0.840114    11.00000   -1.20000
AFIX   0
C49   1    0.329484   -0.025879    0.606744    11.00000    0.02668    0.03108 =
         0.02601    0.00213    0.00893    0.00631
AFIX 137
H49A  2    0.284888   -0.055052    0.577673    11.00000   -1.50000
H49B  2    0.408854   -0.033049    0.602254    11.00000   -1.50000
H49C  2    0.309633    0.012601    0.586839    11.00000   -1.50000
AFIX   0
C48   1   -0.040512    0.080313    0.564820    11.00000    0.02182    0.03452 =
         0.02757    0.00063   -0.00233    0.01381
AFIX 137
H48A  2    0.013061    0.107141    0.545335    11.00000   -1.50000
H48B  2   -0.116066    0.090340    0.543729    11.00000   -1.50000
H48C  2   -0.023005    0.040810    0.549948    11.00000   -1.50000
AFIX   0
C40   1   -0.332103    0.158889    0.896486    11.00000    0.02708    0.03535 =
         0.03284    0.00034    0.00442   -0.00229
AFIX  43
H40   2   -0.329627    0.147145    0.948036    11.00000   -1.20000
AFIX   0
C39   1   -0.417604    0.194614    0.864925    11.00000    0.03080    0.03208 =
         0.03821   -0.00743    0.00849    0.00273
AFIX  43
H39   2   -0.475458    0.206688    0.894523    11.00000   -1.20000
AFIX   0
C38   1   -0.417343    0.212094    0.790946    11.00000    0.02973    0.01752 =
         0.04500   -0.00338    0.00477    0.00462
AFIX  43
H38   2   -0.473407    0.237656    0.769687    11.00000   -1.20000
AFIX   0
C35   1   -0.394458    0.241907    0.624852    11.00000    0.03314    0.02751 =
         0.03579    0.01054    0.01258    0.00471
AFIX  43
H35   2   -0.454504    0.259323    0.647810    11.00000   -1.20000
AFIX   0
C34   1   -0.378901    0.253475    0.550202    11.00000    0.03996    0.03196 =
         0.04760    0.00853    0.01546    0.01044
AFIX  43
H34   2   -0.429340    0.277854    0.520785    11.00000   -1.20000
AFIX   0
C33   1   -0.287682    0.228805    0.518220    11.00000    0.04426    0.03567 =
         0.02797    0.00754    0.01107    0.00716
AFIX  43
H33   2   -0.275853    0.236768    0.466894    11.00000   -1.20000
AFIX   0
C54   1    0.666830   -0.181838    0.740705    11.00000    0.02662    0.02888 =
         0.04519   -0.00282    0.00094    0.00144
AFIX  43
H54   2    0.724912   -0.197256    0.774631    11.00000   -1.20000
AFIX   0
C53   1    0.662055   -0.195394    0.661642    11.00000    0.03500    0.03565 =
         0.05693   -0.00037    0.01505    0.00630
AFIX  43
H53   2    0.717793   -0.218785    0.642241    11.00000   -1.20000
AFIX   0
C52   1    0.575761   -0.174027    0.614655    11.00000    0.04220    0.03674 =
         0.03994    0.00208    0.00939    0.00981
AFIX  43
H52   2    0.570057   -0.183471    0.562221    11.00000   -1.20000
AFIX   0
C19   1    0.561953    0.082037    0.574025    11.00000    0.02309    0.03686 =
         0.03652    0.00210    0.00566   -0.00113
AFIX 137
H19A  2    0.507717    0.062374    0.538292    11.00000   -1.50000
H19B  2    0.636494    0.066199    0.569258    11.00000   -1.50000
H19C  2    0.561826    0.123453    0.562648    11.00000   -1.50000
AFIX   0
C24   1    0.902426   -0.071903    0.706964    11.00000    0.01824    0.03461 =
         0.04800    0.00779    0.00970    0.00377
AFIX  43
H24   2    0.959766   -0.086686    0.742009    11.00000   -1.20000
AFIX   0
C22   1    0.822188   -0.059526    0.579248    11.00000    0.05759    0.03351 =
         0.04012   -0.00683    0.02372   -0.00409
AFIX  43
H22   2    0.826340   -0.065444    0.526459    11.00000   -1.20000
AFIX   0
C28   1    0.853157   -0.037266    0.947941    11.00000    0.03339    0.04062 =
         0.03613    0.00528   -0.00461    0.01212
AFIX  43
H28   2    0.904792   -0.047597    0.989455    11.00000   -1.20000
AFIX   0
C27   1    0.877263   -0.048057    0.875437    11.00000    0.02869    0.03710 =
         0.04834   -0.00323    0.00992    0.00590
AFIX  43
H27   2    0.945342   -0.066725    0.867021    11.00000   -1.20000
AFIX   0
C18   1    0.205070    0.196508    0.530960    11.00000    0.04670    0.03273 =
         0.02658   -0.00318   -0.00487    0.00832
AFIX 137
H18A  2    0.260624    0.225370    0.519378    11.00000   -1.50000
H18B  2    0.131793    0.207702    0.506878    11.00000   -1.50000
H18C  2    0.226020    0.158772    0.511576    11.00000   -1.50000
AFIX   0
C23   1    0.907810   -0.081111    0.630747    11.00000    0.02165    0.03404 =
         0.05422   -0.00035    0.01173    0.00638
AFIX  43
H23   2    0.968547   -0.101780    0.613054    11.00000   -1.20000
AFIX   0
C10   1   -0.091422    0.271289    0.868275    11.00000    0.03187    0.03932 =
         0.04410    0.00227    0.00551    0.00506
AFIX  43
H10   2   -0.089554    0.259318    0.919711    11.00000   -1.20000
AFIX   0
C9    1   -0.169218    0.311218    0.839119    11.00000    0.01963    0.04181 =
         0.06060   -0.00112    0.01119    0.00594
AFIX  43
H9    2   -0.221800    0.327252    0.870176    11.00000   -1.20000
AFIX   0
O3    4   -0.046335    0.080943    0.795267    11.00000    0.02733    0.02655 =
         0.02305    0.00698   -0.00123    0.01038
HKLF    4
 
REM  101004PdPt
REM R1 =  0.0561 for   8015 Fo > 4sig(Fo)  and  0.0707 for all  10247 data
REM    697 parameters refined using      0 restraints
 
END
 
WGHT      0.0909     11.8066
REM Highest difference peak  3.913,  deepest hole -2.563,  1-sigma level  0.258
Q1    1  -0.1471  0.3331  0.7066  11.00000  0.05    1.61
Q2    1  -0.3879  0.1150  0.7377  11.00000  0.05    1.56
Q3    1   0.1136  0.2280  0.7827  11.00000  0.05    1.37
Q4    1   0.0185  0.2301  0.7189  11.00000  0.05    1.37
Q5    1   0.6994  0.0306  0.6950  11.00000  0.05    1.36
Q6    1   0.5533  0.0237  0.7836  11.00000  0.05    1.29
Q7    1  -0.0763  0.1258  0.6583  11.00000  0.05    1.25
Q8    1  -0.2236  0.1274  0.7498  11.00000  0.05    1.16
Q9    1   0.8345 -0.0757  0.6993  11.00000  0.05    1.15
Q10   1  -0.0803  0.3288  0.8289  11.00000  0.05    1.11
Q11   1   0.1008  0.3098  0.6794  11.00000  0.05    1.09
Q12   1  -0.0657  0.1279  0.8260  11.00000  0.05    1.08
Q13   1   0.3192 -0.0731  0.8156  11.00000  0.05    1.08
Q14   1   0.1871  0.0341  0.8029  11.00000  0.05    1.06
Q15   1   0.4705 -0.0715  0.7232  11.00000  0.05    1.03
Q16   1   0.2010  0.0312  0.9209  11.00000  0.05    1.00
Q17   1   0.6213 -0.1696  0.7421  11.00000  0.05    0.95
Q18   1   0.5615  0.0679  0.7403  11.00000  0.05    0.93
Q19   1  -0.1506  0.4149  0.7020  11.00000  0.05    0.92
Q20   1   0.3100 -0.0731  0.7158  11.00000  0.05    0.90
;

loop_
_symmetry_equiv_pos_as_xyz
'x, y, z'
'-x, y+1/2, -z+1/2'
'-x, -y, -z'
'x, -y-1/2, z-1/2'

loop_
_atom_site_label
_atom_site_type_symbol
_atom_site_fract_x
_atom_site_fract_y
_atom_site_fract_z
_atom_site_U_iso_or_equiv
_atom_site_adp_type
_atom_site_occupancy
_atom_site_symmetry_multiplicity
_atom_site_calc_flag
_atom_site_refinement_flags
Pt1A Pt 0.08978(3) 0.232743(15) 0.67665(2) 0.02039(13) Uani 0.5 1 d P
Pd1A Pd 0.61710(4) 0.026762(17) 0.73471(3) 0.02690(14) Uani 0.5 1 d P
Pt2A Pt 0.40087(3) -0.069582(15) 0.77133(2) 0.01955(12) Uani 0.5 1 d P
Pd2A Pd -0.14281(4) 0.126079(17) 0.70936(2) 0.02455(13) Uani 0.5 1 d P
Pd1B Pd 0.08978(3) 0.232743(15) 0.67665(2) 0.02039(13) Uani 0.5 1 d P
Pt1B Pt 0.61710(4) 0.026762(17) 0.73471(3) 0.02690(14) Uani 0.5 1 d P
Pd2B Pd 0.40087(3) -0.069582(15) 0.77133(2) 0.01955(12) Uani 0.5 1 d P
Pt2B Pt -0.14281(4) 0.126079(17) 0.70936(2) 0.02455(13) Uani 0.5 1 d P
O4 O 0.2893(5) -0.0229(2) 0.8335(3) 0.0254(12) Uani 1 1 d .
O2 O 0.4987(5) 0.0679(2) 0.7969(3) 0.0252(12) Uani 1 1 d .
O1 O 0.1732(5) 0.1790(2) 0.7580(3) 0.0250(12) Uani 1 1 d .
N2 N 0.2002(6) 0.1930(3) 0.6141(4) 0.0279(16) Uani 1 1 d .
N5 N -0.2525(5) 0.1569(3) 0.7791(4) 0.0235(14) Uani 1 1 d .
N8 N 0.4918(6) -0.1011(3) 0.8625(4) 0.0257(15) Uani 1 1 d .
N7 N 0.3072(6) -0.0291(3) 0.6865(4) 0.0232(14) Uani 1 1 d .
N1 N -0.0149(6) 0.2656(3) 0.7484(5) 0.0263(15) Uani 1 1 d .
N4 N 0.7067(6) -0.0066(3) 0.8265(4) 0.0261(15) Uani 1 1 d .
N6 N -0.0339(5) 0.0842(3) 0.6471(4) 0.0210(13) Uani 1 1 d .
N3 N 0.5322(6) 0.0733(2) 0.6505(4) 0.0216(14) Uani 1 1 d .
C13 C 0.2602(7) 0.1554(3) 0.7341(5) 0.0257(17) Uani 1 1 d .
C12 C 0.2780(7) 0.1624(3) 0.6524(5) 0.0240(17) Uani 1 1 d .
C17 C 0.3696(7) 0.1353(3) 0.6251(5) 0.0259(17) Uani 1 1 d .
H17 H 0.3821 0.1401 0.5732 0.031 Uiso 1 1 calc R
C16 C 0.4436(7) 0.1012(3) 0.6708(5) 0.0235(16) Uani 1 1 d .
C15 C 0.4256(7) 0.0965(3) 0.7544(5) 0.0240(17) Uani 1 1 d .
C14 C 0.3362(7) 0.1228(3) 0.7819(5) 0.0242(17) Uani 1 1 d .
H14 H 0.3249 0.119 0.8342 0.029 Uiso 1 1 calc R
C42 C 0.0492(6) 0.0562(3) 0.6872(4) 0.0201(15) Uani 1 1 d .
C43 C 0.0382(7) 0.0563(3) 0.7713(5) 0.0232(16) Uani 1 1 d .
C44 C 0.1200(7) 0.0274(3) 0.8184(5) 0.0269(18) Uani 1 1 d .
H44 H 0.1131 0.0265 0.8714 0.032 Uiso 1 1 calc R
C45 C 0.2087(7) 0.0005(3) 0.7912(5) 0.0239(17) Uani 1 1 d .
C46 C 0.2182(7) -0.0012(3) 0.7073(5) 0.0243(17) Uani 1 1 d .
C47 C 0.1356(7) 0.0273(3) 0.6597(5) 0.0246(17) Uani 1 1 d .
H47 H 0.1404 0.0265 0.6065 0.029 Uiso 1 1 calc R
C26 C 0.8044(7) -0.0323(3) 0.8136(6) 0.0288(19) Uani 1 1 d .
C25 C 0.8161(7) -0.0419(3) 0.7334(5) 0.0275(18) Uani 1 1 d .
C57 C 0.6546(7) -0.1547(4) 0.9090(6) 0.032(2) Uani 1 1 d .
H57 H 0.7167 -0.178 0.8996 0.039 Uiso 1 1 calc R
C58 C 0.6359(8) -0.1410(4) 0.9816(6) 0.039(2) Uani 1 1 d .
H58 H 0.6851 -0.1543 1.0228 0.046 Uiso 1 1 calc R
C59 C 0.5435(9) -0.1073(4) 0.9947(6) 0.039(2) Uani 1 1 d .
H59 H 0.5295 -0.0974 1.0451 0.047 Uiso 1 1 calc R
C60 C 0.4747(7) -0.0888(4) 0.9359(5) 0.0304(19) Uani 1 1 d .
H60 H 0.4116 -0.0664 0.9457 0.037 Uiso 1 1 calc R
C56 C 0.5831(7) -0.1346(3) 0.8484(5) 0.0264(18) Uani 1 1 d .
C55 C 0.5879(7) -0.1467(3) 0.7675(5) 0.0288(19) Uani 1 1 d .
C50 C 0.5015(7) -0.1216(3) 0.7189(5) 0.0278(18) Uani 1 1 d .
C51 C 0.4960(8) -0.1385(3) 0.6431(6) 0.033(2) Uani 1 1 d .
H51 H 0.4355 -0.1252 0.6095 0.04 Uiso 1 1 calc R
C29 C 0.7524(7) -0.0110(3) 0.9609(5) 0.0298(18) Uani 1 1 d .
H29 H 0.7331 -0.0036 1.0108 0.036 Uiso 1 1 calc R
C30 C 0.6814(8) 0.0039(4) 0.8978(6) 0.034(2) Uani 1 1 d .
H30 H 0.6125 0.0221 0.9052 0.041 Uiso 1 1 calc R
C20 C 0.7300(6) -0.0180(3) 0.6828(5) 0.0232(17) Uani 1 1 d .
C21 C 0.7301(8) -0.0292(4) 0.6039(5) 0.0318(19) Uani 1 1 d .
H21 H 0.6703 -0.0169 0.569 0.038 Uiso 1 1 calc R
C41 C -0.2512(7) 0.1411(3) 0.8508(5) 0.0244(16) Uani 1 1 d .
H41 H -0.1929 0.1167 0.8717 0.029 Uiso 1 1 calc R
C31 C -0.2320(7) 0.1772(3) 0.6356(5) 0.0229(16) Uani 1 1 d .
C32 C -0.2131(7) 0.1921(3) 0.5618(5) 0.0285(18) Uani 1 1 d .
H32 H -0.1492 0.1775 0.5404 0.034 Uiso 1 1 calc R
C36 C -0.3223(7) 0.2048(3) 0.6664(5) 0.0248(17) Uani 1 1 d .
C37 C -0.3349(7) 0.1924(3) 0.7471(5) 0.0264(17) Uani 1 1 d .
C4 C -0.1141(8) 0.3789(4) 0.5294(5) 0.037(2) Uani 1 1 d .
H4 H -0.1566 0.4085 0.5032 0.044 Uiso 1 1 calc R
C2 C 0.0368(8) 0.3091(3) 0.5362(5) 0.0296(19) Uani 1 1 d .
H2 H 0.0983 0.2924 0.5141 0.036 Uiso 1 1 calc R
C1 C 0.0127(7) 0.2911(3) 0.6073(5) 0.0294(18) Uani 1 1 d .
C3 C -0.0281(8) 0.3519(4) 0.4953(5) 0.035(2) Uani 1 1 d .
H3 H -0.013 0.362 0.4453 0.042 Uiso 1 1 calc R
C6 C -0.0755(8) 0.3200(4) 0.6402(5) 0.032(2) Uani 1 1 d .
C5 C -0.1370(8) 0.3630(4) 0.5999(6) 0.036(2) Uani 1 1 d .
H5 H -0.1963 0.3814 0.6226 0.043 Uiso 1 1 calc R
C8 C -0.1690(8) 0.3273(4) 0.7642(6) 0.037(2) Uani 1 1 d .
H8 H -0.2223 0.3546 0.7435 0.045 Uiso 1 1 calc R
C7 C -0.0917(7) 0.3041(3) 0.7181(5) 0.0287(19) Uani 1 1 d .
C11 C -0.0158(8) 0.2490(3) 0.8206(6) 0.034(2) Uani 1 1 d .
H11 H 0.0369 0.221 0.8401 0.04 Uiso 1 1 calc R
C49 C 0.3295(7) -0.0259(3) 0.6067(5) 0.0275(18) Uani 1 1 d .
H49A H 0.2849 -0.0551 0.5777 0.041 Uiso 1 1 calc R
H49B H 0.4089 -0.033 0.6023 0.041 Uiso 1 1 calc R
H49C H 0.3096 0.0126 0.5868 0.041 Uiso 1 1 calc R
C48 C -0.0405(7) 0.0803(4) 0.5648(5) 0.0282(18) Uani 1 1 d .
H48A H 0.0131 0.1071 0.5453 0.042 Uiso 1 1 calc R
H48B H -0.1161 0.0903 0.5437 0.042 Uiso 1 1 calc R
H48C H -0.023 0.0408 0.5499 0.042 Uiso 1 1 calc R
C40 C -0.3321(7) 0.1589(4) 0.8965(5) 0.0317(19) Uani 1 1 d .
H40 H -0.3296 0.1471 0.948 0.038 Uiso 1 1 calc R
C39 C -0.4176(8) 0.1946(4) 0.8649(5) 0.033(2) Uani 1 1 d .
H39 H -0.4755 0.2067 0.8945 0.04 Uiso 1 1 calc R
C38 C -0.4173(7) 0.2121(3) 0.7909(5) 0.0307(19) Uani 1 1 d .
H38 H -0.4734 0.2377 0.7697 0.037 Uiso 1 1 calc R
C35 C -0.3945(8) 0.2419(4) 0.6249(5) 0.032(2) Uani 1 1 d .
H35 H -0.4545 0.2593 0.6478 0.038 Uiso 1 1 calc R
C34 C -0.3789(8) 0.2535(4) 0.5502(6) 0.039(2) Uani 1 1 d .
H34 H -0.4293 0.2779 0.5208 0.047 Uiso 1 1 calc R
C33 C -0.2877(8) 0.2288(4) 0.5182(5) 0.035(2) Uani 1 1 d .
H33 H -0.2759 0.2368 0.4669 0.043 Uiso 1 1 calc R
C54 C 0.6668(8) -0.1818(4) 0.7407(6) 0.034(2) Uani 1 1 d .
H54 H 0.7249 -0.1973 0.7746 0.04 Uiso 1 1 calc R
C53 C 0.6621(8) -0.1954(4) 0.6616(6) 0.042(2) Uani 1 1 d .
H53 H 0.7178 -0.2188 0.6422 0.05 Uiso 1 1 calc R
C52 C 0.5758(8) -0.1740(4) 0.6147(6) 0.039(2) Uani 1 1 d .
H52 H 0.5701 -0.1835 0.5622 0.047 Uiso 1 1 calc R
C19 C 0.5620(7) 0.0820(4) 0.5740(5) 0.0320(19) Uani 1 1 d .
H19A H 0.5077 0.0624 0.5383 0.048 Uiso 1 1 calc R
H19B H 0.6365 0.0662 0.5693 0.048 Uiso 1 1 calc R
H19C H 0.5618 0.1235 0.5626 0.048 Uiso 1 1 calc R
C24 C 0.9024(7) -0.0719(4) 0.7070(6) 0.033(2) Uani 1 1 d .
H24 H 0.9598 -0.0867 0.742 0.04 Uiso 1 1 calc R
C22 C 0.8222(9) -0.0595(4) 0.5792(6) 0.043(2) Uani 1 1 d .
H22 H 0.8263 -0.0654 0.5265 0.051 Uiso 1 1 calc R
C28 C 0.8532(8) -0.0373(4) 0.9479(6) 0.037(2) Uani 1 1 d .
H28 H 0.9048 -0.0476 0.9895 0.045 Uiso 1 1 calc R
C27 C 0.8773(8) -0.0481(4) 0.8754(6) 0.038(2) Uani 1 1 d .
H27 H 0.9453 -0.0667 0.867 0.045 Uiso 1 1 calc R
C18 C 0.2051(9) 0.1965(4) 0.5310(5) 0.036(2) Uani 1 1 d .
H18A H 0.2606 0.2254 0.5194 0.054 Uiso 1 1 calc R
H18B H 0.1318 0.2077 0.5069 0.054 Uiso 1 1 calc R
H18C H 0.226 0.1588 0.5116 0.054 Uiso 1 1 calc R
C23 C 0.9078(8) -0.0811(4) 0.6307(6) 0.036(2) Uani 1 1 d .
H23 H 0.9685 -0.1018 0.6131 0.043 Uiso 1 1 calc R
C10 C -0.0914(8) 0.2713(4) 0.8683(6) 0.038(2) Uani 1 1 d .
H10 H -0.0896 0.2593 0.9197 0.046 Uiso 1 1 calc R
C9 C -0.1692(8) 0.3112(4) 0.8391(7) 0.040(2) Uani 1 1 d .
H9 H -0.2218 0.3273 0.8702 0.048 Uiso 1 1 calc R
O3 O -0.0463(5) 0.0809(2) 0.7953(3) 0.0259(12) Uani 1 1 d .

loop_
_atom_site_aniso_label
_atom_site_aniso_U_11
_atom_site_aniso_U_22
_atom_site_aniso_U_33
_atom_site_aniso_U_23
_atom_site_aniso_U_13
_atom_site_aniso_U_12
Pt1A 0.0163(2) 0.0179(2) 0.0264(2) -0.00111(14) -0.00113(17) 0.00280(13)
Pd1A 0.0243(3) 0.0239(2) 0.0324(3) -0.00273(16) 0.0018(2) 0.00254(16)
Pt2A 0.0158(2) 0.01779(19) 0.0252(2) 0.00323(14) 0.00244(17) 0.00178(13)
Pd2A 0.0231(3) 0.0244(2) 0.0262(2) 0.00060(15) 0.00255(19) 0.00297(16)
Pd1B 0.0163(2) 0.0179(2) 0.0264(2) -0.00111(14) -0.00113(17) 0.00280(13)
Pt1B 0.0243(3) 0.0239(2) 0.0324(3) -0.00273(16) 0.0018(2) 0.00254(16)
Pd2B 0.0158(2) 0.01779(19) 0.0252(2) 0.00323(14) 0.00244(17) 0.00178(13)
Pt2B 0.0231(3) 0.0244(2) 0.0262(2) 0.00060(15) 0.00255(19) 0.00297(16)
O4 0.020(3) 0.033(3) 0.023(3) 0.007(2) 0.002(2) 0.008(2)
O2 0.024(3) 0.026(3) 0.025(3) -0.002(2) 0.000(2) 0.006(2)
O1 0.017(3) 0.028(3) 0.030(3) 0.005(2) 0.004(2) 0.007(2)
N2 0.038(4) 0.021(3) 0.024(4) 0.000(3) -0.001(3) 0.001(3)
N5 0.011(3) 0.027(3) 0.033(4) -0.004(3) 0.004(3) 0.002(2)
N8 0.019(4) 0.025(3) 0.033(4) 0.007(3) 0.004(3) -0.002(3)
N7 0.026(4) 0.022(3) 0.023(3) 0.004(3) 0.007(3) 0.001(3)
N1 0.020(4) 0.022(3) 0.037(4) -0.003(3) 0.005(3) -0.002(3)
N4 0.028(4) 0.023(3) 0.027(4) 0.006(3) 0.003(3) -0.004(3)
N6 0.019(3) 0.027(3) 0.018(3) -0.004(2) 0.001(3) 0.001(3)
N3 0.022(3) 0.016(3) 0.028(4) -0.002(2) 0.005(3) 0.005(2)
C13 0.027(4) 0.018(3) 0.033(5) -0.001(3) 0.008(4) -0.001(3)
C12 0.022(4) 0.021(3) 0.029(4) -0.003(3) 0.004(3) 0.001(3)
C17 0.024(4) 0.023(4) 0.029(4) -0.002(3) -0.005(4) 0.000(3)
C16 0.018(4) 0.021(3) 0.032(4) -0.004(3) 0.005(3) -0.003(3)
C15 0.028(4) 0.019(3) 0.024(4) 0.001(3) -0.004(3) -0.005(3)
C14 0.032(5) 0.017(3) 0.023(4) -0.004(3) -0.002(4) 0.002(3)
C42 0.017(4) 0.018(3) 0.025(4) 0.005(3) -0.001(3) -0.004(3)
C43 0.027(4) 0.022(3) 0.022(4) 0.005(3) 0.009(3) 0.000(3)
C44 0.031(5) 0.028(4) 0.023(4) -0.001(3) 0.009(4) 0.004(3)
C45 0.027(4) 0.018(3) 0.027(4) 0.005(3) 0.005(3) 0.002(3)
C46 0.027(4) 0.018(3) 0.028(4) 0.005(3) 0.004(4) 0.000(3)
C47 0.032(5) 0.020(3) 0.021(4) 0.001(3) -0.002(4) 0.005(3)
C26 0.018(4) 0.021(4) 0.048(5) 0.001(3) 0.005(4) 0.004(3)
C25 0.025(4) 0.020(3) 0.038(5) 0.000(3) 0.001(4) -0.001(3)
C57 0.017(4) 0.035(4) 0.045(6) 0.003(4) 0.001(4) 0.004(3)
C58 0.037(6) 0.032(4) 0.043(6) 0.010(4) -0.014(5) 0.002(4)
C59 0.043(6) 0.035(5) 0.037(5) -0.002(4) -0.004(5) 0.005(4)
C60 0.020(4) 0.030(4) 0.042(5) 0.008(4) 0.006(4) 0.005(3)
C56 0.029(5) 0.017(3) 0.034(5) 0.000(3) 0.003(4) -0.006(3)
C55 0.023(4) 0.015(3) 0.048(5) 0.001(3) -0.001(4) -0.005(3)
C50 0.025(4) 0.021(4) 0.037(5) 0.002(3) 0.004(4) 0.001(3)
C51 0.038(5) 0.022(4) 0.040(5) 0.001(3) 0.009(4) 0.004(4)
C29 0.029(5) 0.030(4) 0.030(4) 0.000(3) -0.003(4) 0.004(3)
C30 0.033(5) 0.024(4) 0.046(5) -0.003(4) 0.003(4) -0.002(3)
C20 0.009(4) 0.022(3) 0.040(5) -0.003(3) 0.010(3) 0.000(3)
C21 0.034(5) 0.030(4) 0.032(5) 0.000(3) 0.005(4) 0.008(4)
C41 0.016(4) 0.028(4) 0.028(4) -0.002(3) 0.000(3) -0.003(3)
C31 0.020(4) 0.022(3) 0.027(4) -0.001(3) 0.003(3) 0.004(3)
C32 0.026(5) 0.030(4) 0.030(4) 0.009(3) 0.009(4) 0.010(3)
C36 0.024(4) 0.018(3) 0.033(4) -0.001(3) 0.002(4) 0.003(3)
C37 0.029(5) 0.024(4) 0.025(4) -0.001(3) -0.003(4) -0.008(3)
C4 0.040(6) 0.035(5) 0.032(5) -0.003(4) -0.012(4) 0.009(4)
C2 0.031(5) 0.027(4) 0.030(4) -0.005(3) -0.005(4) 0.002(3)
C1 0.027(5) 0.026(4) 0.033(5) -0.006(3) -0.012(4) 0.000(3)
C3 0.044(6) 0.029(4) 0.029(5) -0.002(3) -0.018(4) -0.001(4)
C6 0.031(5) 0.026(4) 0.039(5) 0.002(4) -0.002(4) 0.003(3)
C5 0.027(5) 0.031(4) 0.048(6) -0.008(4) -0.015(4) 0.002(4)
C8 0.025(5) 0.038(5) 0.048(6) -0.005(4) -0.005(4) 0.013(4)
C7 0.023(4) 0.017(3) 0.045(5) -0.003(3) -0.004(4) 0.007(3)
C11 0.028(5) 0.022(4) 0.051(6) 0.002(4) 0.001(4) 0.001(3)
C49 0.027(5) 0.031(4) 0.026(4) 0.002(3) 0.009(4) 0.006(3)
C48 0.022(4) 0.035(4) 0.028(4) 0.001(3) -0.002(4) 0.014(3)
C40 0.027(5) 0.035(4) 0.033(5) 0.000(4) 0.004(4) -0.002(4)
C39 0.031(5) 0.032(4) 0.038(5) -0.007(4) 0.008(4) 0.003(4)
C38 0.030(5) 0.018(3) 0.045(5) -0.003(3) 0.005(4) 0.005(3)
C35 0.033(5) 0.028(4) 0.036(5) 0.011(4) 0.013(4) 0.005(4)
C34 0.040(6) 0.032(4) 0.048(6) 0.009(4) 0.015(5) 0.010(4)
C33 0.044(6) 0.036(5) 0.028(5) 0.008(4) 0.011(4) 0.007(4)
C54 0.027(5) 0.029(4) 0.045(6) -0.003(4) 0.001(4) 0.001(3)
C53 0.035(5) 0.036(5) 0.057(7) 0.000(4) 0.015(5) 0.006(4)
C52 0.042(6) 0.037(5) 0.040(5) 0.002(4) 0.009(5) 0.010(4)
C19 0.023(5) 0.037(4) 0.037(5) 0.002(4) 0.006(4) -0.001(4)
C24 0.018(4) 0.035(4) 0.048(6) 0.008(4) 0.010(4) 0.004(3)
C22 0.058(7) 0.034(5) 0.040(6) -0.007(4) 0.024(5) -0.004(4)
C28 0.033(5) 0.041(5) 0.036(5) 0.005(4) -0.005(4) 0.012(4)
C27 0.029(5) 0.037(5) 0.048(6) -0.003(4) 0.010(4) 0.006(4)
C18 0.047(6) 0.033(4) 0.027(5) -0.003(4) -0.005(4) 0.008(4)
C23 0.022(5) 0.034(4) 0.054(6) 0.000(4) 0.012(4) 0.006(4)
C10 0.032(5) 0.039(5) 0.044(6) 0.002(4) 0.006(5) 0.005(4)
C9 0.020(5) 0.042(5) 0.061(7) -0.001(5) 0.011(5) 0.006(4)
O3 0.027(3) 0.027(3) 0.023(3) 0.007(2) -0.001(2) 0.010(2)

loop_
_atom_type_symbol
_atom_type_description
_atom_type_scat_dispersion_real
_atom_type_scat_dispersion_imag
_atom_type_scat_source
C C 0.0033 0.0016
;
International Tables for Crystallography
(Vol. C, Tables 4.2.6.8 and 6.1.1.4)
;
H H 0.0000 0.0000
;
International Tables for Crystallography
(Vol. C, Table 6.1.1.4)
;
N N 0.0061 0.0033
;
International Tables for Crystallography
(Vol. C, Tables 4.2.6.8 and 6.1.1.4)
;
O O 0.0106 0.0060
;
International Tables for Crystallography
(Vol. C, Tables 4.2.6.8 and 6.1.1.4)
;
Pd Pd -0.9988 1.0072
;
International Tables for Crystallography
(Vol. C, Tables 4.2.6.8 and 6.1.1.4)
;
Pt Pt -1.7033 8.3905
;
International Tables for Crystallography
(Vol. C, Tables 4.2.6.8 and 6.1.1.4)
;

loop_
_geom_angle_atom_site_label_1
_geom_angle_atom_site_label_2
_geom_angle_atom_site_label_3
_geom_angle
C1 Pt1A N1 81.3(3)
C1 Pt1A N2 105.3(3)
N1 Pt1A N2 173.4(3)
C1 Pt1A O1 173.7(3)
N1 Pt1A O1 94.6(3)
N2 Pt1A O1 78.9(2)
C20 Pd1A N4 80.5(3)
C20 Pd1A N3 104.8(3)
N4 Pd1A N3 170.5(3)
C20 Pd1A O2 174.8(3)
N4 Pd1A O2 95.2(3)
N3 Pd1A O2 79.9(2)
C50 Pt2A N8 81.0(3)
C50 Pt2A N7 104.8(3)
N8 Pt2A N7 173.2(3)
C50 Pt2A O4 173.5(3)
N8 Pt2A O4 95.4(2)
N7 Pt2A O4 79.1(2)
C31 Pd2A N5 81.2(3)
C31 Pd2A N6 105.3(3)
N5 Pd2A N6 171.8(3)
C31 Pd2A O3 173.2(3)
N5 Pd2A O3 94.7(3)
N6 Pd2A O3 79.3(2)
C45 O4 Pt2A 113.2(5)
C15 O2 Pd1A 112.7(5)
C13 O1 Pt1A 112.4(5)
C12 N2 C18 116.9(7)
C12 N2 Pt1A 115.9(6)
C18 N2 Pt1A 127.2(6)
C41 N5 C37 120.7(7)
C41 N5 Pd2A 122.6(5)
C37 N5 Pd2A 116.6(6)
C60 N8 C56 118.6(7)
C60 N8 Pt2A 124.9(6)
C56 N8 Pt2A 116.3(6)
C46 N7 C49 117.7(7)
C46 N7 Pt2A 115.3(5)
C49 N7 Pt2A 127.0(5)
C11 N1 C7 120.3(8)
C11 N1 Pt1A 123.5(6)
C7 N1 Pt1A 116.1(6)
C30 N4 C26 120.6(8)
C30 N4 Pd1A 122.4(6)
C26 N4 Pd1A 116.2(6)
C42 N6 C48 118.1(6)
C42 N6 Pd2A 115.5(5)
C48 N6 Pd2A 126.3(5)
C16 N3 C19 117.3(7)
C16 N3 Pd1A 115.0(6)
C19 N3 Pd1A 127.5(5)
O1 C13 C14 122.3(8)
O1 C13 C12 117.7(7)
C14 C13 C12 120.0(7)
N2 C12 C17 128.0(8)
N2 C12 C13 113.7(7)
C17 C12 C13 118.3(8)
C12 C17 C16 122.6(8)
C12 C17 H17 118.7
C16 C17 H17 118.7
N3 C16 C17 127.4(8)
N3 C16 C15 114.7(7)
C17 C16 C15 117.9(7)
O2 C15 C14 122.7(8)
O2 C15 C16 117.2(7)
C14 C15 C16 120.1(7)
C15 C14 C13 121.0(8)
C15 C14 H14 119.5
C13 C14 H14 119.5
N6 C42 C47 127.3(7)
N6 C42 C43 113.2(7)
C47 C42 C43 119.4(7)
O3 C43 C44 123.7(7)
O3 C43 C42 118.3(7)
C44 C43 C42 117.9(7)
C45 C44 C43 122.7(8)
C45 C44 H44 118.7
C43 C44 H44 118.7
O4 C45 C44 124.1(8)
O4 C45 C46 116.3(7)
C44 C45 C46 119.6(8)
N7 C46 C47 127.2(8)
N7 C46 C45 115.0(7)
C47 C46 C45 117.8(7)
C42 C47 C46 122.6(8)
C42 C47 H47 118.7
C46 C47 H47 118.7
N4 C26 C27 118.7(9)
N4 C26 C25 113.0(8)
C27 C26 C25 128.3(8)
C24 C25 C20 121.2(9)
C24 C25 C26 123.5(8)
C20 C25 C26 115.3(7)
C58 C57 C56 120.5(8)
C58 C57 H57 119.8
C56 C57 H57 119.8
C57 C58 C59 119.2(9)
C57 C58 H58 120.4
C59 C58 H58 120.4
C60 C59 C58 119.7(9)
C60 C59 H59 120.1
C58 C59 H59 120.1
C59 C60 N8 122.6(8)
C59 C60 H60 118.7
N8 C60 H60 118.7
N8 C56 C57 119.5(8)
N8 C56 C55 112.6(7)
C57 C56 C55 127.9(8)
C54 C55 C50 121.9(9)
C54 C55 C56 122.8(8)
C50 C55 C56 115.2(8)
C51 C50 C55 116.1(8)
C51 C50 Pt2A 129.7(7)
C55 C50 Pt2A 114.1(7)
C52 C51 C50 122.6(9)
C52 C51 H51 118.7
C50 C51 H51 118.7
C30 C29 C28 117.4(9)
C30 C29 H29 121.3
C28 C29 H29 121.3
N4 C30 C29 122.3(8)
N4 C30 H30 118.8
C29 C30 H30 118.8
C25 C20 C21 118.9(7)
C25 C20 Pd1A 113.6(6)
C21 C20 Pd1A 127.4(6)
C22 C21 C20 117.6(9)
C22 C21 H21 121.2
C20 C21 H21 121.2
N5 C41 C40 122.0(8)
N5 C41 H41 119
C40 C41 H41 119
C32 C31 C36 116.6(7)
C32 C31 Pd2A 129.5(6)
C36 C31 Pd2A 113.7(6)
C31 C32 C33 120.9(8)
C31 C32 H32 119.6
C33 C32 H32 119.6
C35 C36 C31 122.9(8)
C35 C36 C37 121.3(8)
C31 C36 C37 115.8(7)
N5 C37 C38 119.4(8)
N5 C37 C36 112.6(7)
C38 C37 C36 128.0(8)
C5 C4 C3 119.8(9)
C5 C4 H4 120.1
C3 C4 H4 120.1
C1 C2 C3 121.6(9)
C1 C2 H2 119.2
C3 C2 H2 119.2
C2 C1 C6 117.1(8)
C2 C1 Pt1A 129.8(7)
C6 C1 Pt1A 113.0(7)
C4 C3 C2 119.4(9)
C4 C3 H3 120.3
C2 C3 H3 120.3
C5 C6 C1 120.5(9)
C5 C6 C7 123.6(9)
C1 C6 C7 115.8(8)
C4 C5 C6 121.5(9)
C4 C5 H5 119.3
C6 C5 H5 119.3
C9 C8 C7 121.1(8)
C9 C8 H8 119.5
C7 C8 H8 119.5
N1 C7 C8 119.0(9)
N1 C7 C6 113.3(8)
C8 C7 C6 127.4(8)
N1 C11 C10 122.2(8)
N1 C11 H11 118.9
C10 C11 H11 118.9
N7 C49 H49A 109.5
N7 C49 H49B 109.5
H49A C49 H49B 109.5
N7 C49 H49C 109.5
H49A C49 H49C 109.5
H49B C49 H49C 109.5
N6 C48 H48A 109.5
N6 C48 H48B 109.5
H48A C48 H48B 109.5
N6 C48 H48C 109.5
H48A C48 H48C 109.5
H48B C48 H48C 109.5
C41 C40 C39 118.3(9)
C41 C40 H40 120.8
C39 C40 H40 120.8
C38 C39 C40 119.5(8)
C38 C39 H39 120.2
C40 C39 H39 120.2
C39 C38 C37 119.9(8)
C39 C38 H38 120
C37 C38 H38 120
C34 C35 C36 119.8(8)
C34 C35 H35 120.1
C36 C35 H35 120.1
C35 C34 C33 119.1(9)
C35 C34 H34 120.4
C33 C34 H34 120.4
C34 C33 C32 120.5(9)
C34 C33 H33 119.8
C32 C33 H33 119.8
C55 C54 C53 120.1(9)
C55 C54 H54 120
C53 C54 H54 120
C52 C53 C54 118.6(9)
C52 C53 H53 120.7
C54 C53 H53 120.7
C53 C52 C51 120.4(10)
C53 C52 H52 119.8
C51 C52 H52 119.8
N3 C19 H19A 109.5
N3 C19 H19B 109.5
H19A C19 H19B 109.5
N3 C19 H19C 109.5
H19A C19 H19C 109.5
H19B C19 H19C 109.5
C25 C24 C23 121.2(9)
C25 C24 H24 119.4
C23 C24 H24 119.4
C23 C22 C21 121.7(9)
C23 C22 H22 119.1
C21 C22 H22 119.1
C27 C28 C29 119.7(9)
C27 C28 H28 120.2
C29 C28 H28 120.2
C28 C27 C26 121.4(9)
C28 C27 H27 119.3
C26 C27 H27 119.3
N2 C18 H18A 109.5
N2 C18 H18B 109.5
H18A C18 H18B 109.5
N2 C18 H18C 109.5
H18A C18 H18C 109.5
H18B C18 H18C 109.5
C24 C23 C22 119.1(8)
C24 C23 H23 120.5
C22 C23 H23 120.5
C9 C10 C11 118.6(10)
C9 C10 H10 120.7
C11 C10 H10 120.7
C8 C9 C10 118.8(9)
C8 C9 H9 120.6
C10 C9 H9 120.6
C43 O3 Pd2A 112.8(5)

loop_
_geom_bond_atom_site_label_1
_geom_bond_atom_site_label_2
_geom_bond_distance
Pt1A C1 1.997(8)
Pt1A N1 2.016(7)
Pt1A N2 2.024(7)
Pt1A O1 2.092(5)
Pd1A C20 1.996(7)
Pd1A N4 2.023(7)
Pd1A N3 2.039(7)
Pd1A O2 2.105(5)
Pt2A C50 1.995(8)
Pt2A N8 2.006(7)
Pt2A N7 2.026(7)
Pt2A O4 2.108(6)
Pd2A C31 2.003(8)
Pd2A N5 2.017(6)
Pd2A N6 2.032(6)
Pd2A O3 2.107(5)
O4 C45 1.292(9)
O2 C15 1.289(10)
O1 C13 1.286(10)
N2 C12 1.313(11)
N2 C18 1.481(11)
N5 C41 1.319(11)
N5 C37 1.372(11)
N8 C60 1.363(11)
N8 C56 1.386(11)
N7 C46 1.330(10)
N7 C49 1.461(10)
N1 C11 1.336(12)
N1 C7 1.359(10)
N4 C30 1.346(12)
N4 C26 1.356(11)
N6 C42 1.341(10)
N6 C48 1.455(10)
N3 C16 1.324(10)
N3 C19 1.445(11)
C13 C14 1.409(11)
C13 C12 1.491(12)
C12 C17 1.392(11)
C17 C16 1.394(11)
C17 H17 0.95
C16 C15 1.518(11)
C15 C14 1.364(12)
C14 H14 0.95
C42 C47 1.362(11)
C42 C43 1.505(11)
C43 O3 1.272(10)
C43 C44 1.403(12)
C44 C45 1.360(11)
C44 H44 0.95
C45 C46 1.500(11)
C46 C47 1.410(11)
C47 H47 0.95
C26 C27 1.389(13)
C26 C25 1.457(13)
C25 C24 1.368(12)
C25 C20 1.420(12)
C57 C58 1.361(14)
C57 C56 1.394(12)
C57 H57 0.95
C58 C59 1.396(13)
C58 H58 0.95
C59 C60 1.342(13)
C59 H59 0.95
C60 H60 0.95
C56 C55 1.463(13)
C55 C54 1.368(12)
C55 C50 1.415(12)
C50 C51 1.393(13)
C51 C52 1.392(12)
C51 H51 0.95
C29 C30 1.387(13)
C29 C28 1.394(12)
C29 H29 0.95
C30 H30 0.95
C20 C21 1.420(12)
C21 C22 1.414(13)
C21 H21 0.95
C41 C40 1.383(12)
C41 H41 0.95
C31 C32 1.388(11)
C31 C36 1.411(11)
C32 C33 1.414(12)
C32 H32 0.95
C36 C35 1.386(12)
C36 C37 1.477(12)
C37 C38 1.390(12)
C4 C5 1.354(14)
C4 C3 1.392(13)
C4 H4 0.95
C2 C1 1.381(13)
C2 C3 1.421(12)
C2 H2 0.95
C1 C6 1.422(13)
C3 H3 0.95
C6 C5 1.398(12)
C6 C7 1.456(13)
C5 H5 0.95
C8 C9 1.378(15)
C8 C7 1.399(13)
C8 H8 0.95
C11 C10 1.395(13)
C11 H11 0.95
C49 H49A 0.98
C49 H49B 0.98
C49 H49C 0.98
C48 H48A 0.98
C48 H48B 0.98
C48 H48C 0.98
C40 C39 1.398(12)
C40 H40 0.95
C39 C38 1.371(13)
C39 H39 0.95
C38 H38 0.95
C35 C34 1.377(13)
C35 H35 0.95
C34 C33 1.401(13)
C34 H34 0.95
C33 H33 0.95
C54 C53 1.430(14)
C54 H54 0.95
C53 C52 1.365(14)
C53 H53 0.95
C52 H52 0.95
C19 H19A 0.98
C19 H19B 0.98
C19 H19C 0.98
C24 C23 1.373(14)
C24 H24 0.95
C22 C23 1.406(15)
C22 H22 0.95
C28 C27 1.364(14)
C28 H28 0.95
C27 H27 0.95
C18 H18A 0.98
C18 H18B 0.98
C18 H18C 0.98
C23 H23 0.95
C10 C9 1.383(13)
C10 H10 0.95
C9 H9 0.95
